data_1526141
loop_
_publ_author_name
'Gorbatyii, L.V.'
'Ponomarev, V.I.'
'Kheiker, D.M.'

_publ_section_title
;
 Crystal structures of potassium trihydrogen selenite K H3 (Se O3)2, and
 sodium trihydrogen selenite, Na H3 (Se O3)2
;
_journal_name_full Kristallografiya
_journal_page_first 899
_journal_page_last 904
_journal_volume 16
_journal_year 1971
_chemical_formula_sum 'H3 Na O6 Se2'
_chemical_name_systematic 'Na H3 (Se O3)2'
_space_group_IT_number 14
_symmetry_space_group_name_Hall '-P 2yn'
_symmetry_space_group_name_H-M 'P 1 21/n 1'
_cell_angle_alpha 90
_cell_angle_beta 88.85
_cell_angle_gamma 90
_cell_formula_units_Z 2
_cell_length_a 10.34
_cell_length_b 4.388
_cell_length_c 5.784
_cell_volume 262.378
_citation_journal_id_ASTM KRISAJ
_cod_data_source_file Gorbatyii_KRISAJ_1971_1486.cif
_cod_data_source_block H3Na1O6Se2
_cod_original_cell_volume 262.3783
_cod_original_sg_symbol_Hall '-P 2ybc (x-z,y,z)'
_cod_original_formula_sum 'H3 Na1 O6 Se2'
_cod_database_code 1526141

loop_
_symmetry_equiv_pos_as_xyz
x,y,z
-x+1/2,y+1/2,-z+1/2
-x,-y,-z
x-1/2,-y-1/2,z-1/2

loop_
_atom_site_label
_atom_site_type_symbol
_atom_site_fract_x
_atom_site_fract_y
_atom_site_fract_z
_atom_site_occupancy
_atom_site_U_iso_or_equiv
Na1 Na+1 0.5 0 0 1 0.0
Se1 Se+4 0.169 0.1148 -0.0065 1 0.0
O2 O-2 0.0511 0.39092 0.1273 1 0.0
O1 O-2 0.3075 0.2909 0.0516 1 0.0
O3 O-2 0.144 0.2059 -0.2907 1 0.0
